data_1555476
loop_
_publ_author_name
'Melillo, Bruno'
'Chen, Ming Z.'
'Forestieri, Roberto'
'Smith, 3rd, Amos B'

_publ_section_title
;
 An Effective Bifunctional Aldehyde Linchpin for Type II Anion Relay
 Chemistry: Development and Application to the Synthesis of a C16-C29
 Fragment of Rhizopodin.
;
_journal_issue 24
_journal_name_full 'Organic letters'
_journal_page_first 6242
_journal_page_last 6245
_journal_paper_doi 10.1021/acs.orglett.5b03235
_journal_volume 17
_journal_year 2015
_chemical_formula_sum 'C10 H20 O S2 Si'
_chemical_formula_weight 248.47
_space_group_IT_number 4
_space_group_name_Hall 'P 2yb'
_space_group_name_H-M_alt 'P 1 21 1'
_symmetry_cell_setting monoclinic
_symmetry_Int_Tables_number 4
_symmetry_space_group_name_H-M 'P 1 21 1'
_atom_sites_solution_hydrogens geom
_atom_sites_solution_primary direct
_audit_creation_method SHELXL-97
_cell_angle_alpha 90.00
_cell_angle_beta 91.605(2)
_cell_angle_gamma 90.00
_cell_formula_units_Z 4
_cell_length_a 6.6420(2)
_cell_length_b 14.2879(4)
_cell_length_c 13.6807(4)
_cell_measurement_temperature 100(2)
_cell_volume 1297.79(7)
_computing_data_collection 'Bruker APEX2'
_computing_data_reduction 'Bruker SAINT'
_computing_structure_refinement 'SHELXL-97 (Sheldrick, 2008)'
_computing_structure_solution 'SHELXS-97 (Sheldrick, 2008)'
_diffrn_ambient_temperature 100(1)
_diffrn_measured_fraction_theta_full 0.981
_diffrn_measured_fraction_theta_max 0.981
_diffrn_measurement_device 'CCD Area Detector'
_diffrn_measurement_device_type 'Bruker APEXII'
_diffrn_measurement_method 'phi and omega scans'
_diffrn_radiation_monochromator graphite
_diffrn_radiation_source 'fine-focus sealed tube'
_diffrn_radiation_type MoK\a
_diffrn_radiation_wavelength 0.71073
_diffrn_reflns_av_R_equivalents 0.0650
_diffrn_reflns_av_sigmaI/netI 0.0496
_diffrn_reflns_limit_h_max 7
_diffrn_reflns_limit_h_min -7
_diffrn_reflns_limit_k_max 16
_diffrn_reflns_limit_k_min -17
_diffrn_reflns_limit_l_max 16
_diffrn_reflns_limit_l_min -16
_diffrn_reflns_number 22305
_diffrn_reflns_theta_full 25.40
_diffrn_reflns_theta_max 25.40
_diffrn_reflns_theta_min 1.49
_exptl_absorpt_coefficient_mu 0.473
_exptl_absorpt_correction_T_max 0.7452
_exptl_absorpt_correction_T_min 0.6403
_exptl_absorpt_correction_type multi-scan
_exptl_absorpt_process_details '(SADABS; Sheldrick, 2007)'
_exptl_crystal_density_diffrn 1.272
_exptl_crystal_density_method 'not measured'
_exptl_crystal_description plate
_exptl_crystal_F_000 536
_exptl_crystal_size_max 0.38
_exptl_crystal_size_mid 0.22
_exptl_crystal_size_min 0.06
_refine_diff_density_max 0.353
_refine_diff_density_min -0.258
_refine_diff_density_rms 0.064
_refine_ls_abs_structure_details 'Flack H D (1983), Acta Cryst. A39, 876-881'
_refine_ls_abs_structure_Flack 0.03(8)
_refine_ls_extinction_method none
_refine_ls_goodness_of_fit_ref 1.146
_refine_ls_hydrogen_treatment constr
_refine_ls_matrix_type full
_refine_ls_number_parameters 262
_refine_ls_number_reflns 4597
_refine_ls_number_restraints 1
_refine_ls_restrained_S_all 1.145
_refine_ls_R_factor_all 0.0353
_refine_ls_R_factor_gt 0.0307
_refine_ls_shift/su_max 0.000
_refine_ls_shift/su_mean 0.000
_refine_ls_structure_factor_coef Fsqd
_refine_ls_weighting_details 'calc w=1/[\s^2^(Fo^2^)+(0.0551P)^2^+0.0000P] where P=(Fo^2^+2Fc^2^)/3'
_refine_ls_weighting_scheme calc
_refine_ls_wR_factor_gt 0.0867
_refine_ls_wR_factor_ref 0.0999
_reflns_number_gt 4294
_reflns_number_total 4597
_reflns_threshold_expression >2sigma(I)
_cod_data_source_file ol5b03235_si_002.cif
_cod_data_source_block shelxl
_cod_depositor_comments
;
The following automatic conversions were performed:

data name '_atom_site_symetry_multiplicity' was replaced with
'_atom_site_symmetry_multiplicity' as specified in the replacement
file
'/home/saulius/struct/COD-crude-data/automatic-downloads/DataCite-retrospective/ACS/depositions/lib/lists/replacement-tags.lst'.

Automatic conversion script
Id: cif_correct_tags 6909 2019-04-08 15:41:33Z antanas 
;
_cod_original_sg_symbol_H-M 'P 21     '
_cod_database_code 1555476

loop_
_symmetry_equiv_pos_as_xyz
'x, y, z'
'-x, y+1/2, -z'

loop_
_atom_site_label
_atom_site_type_symbol
_atom_site_fract_x
_atom_site_fract_y
_atom_site_fract_z
_atom_site_U_iso_or_equiv
_atom_site_adp_type
_atom_site_occupancy
_atom_site_symmetry_multiplicity
_atom_site_calc_flag
_atom_site_refinement_flags
C1 C 0.9658(5) 0.7548(2) 0.2759(2) 0.0171(7) Uani 1 1 d .
C2 C 0.9262(5) 0.8393(2) 0.3480(2) 0.0181(7) Uani 1 1 d .
H2 H 0.9350 0.8133 0.4143 0.024 Uiso 1 1 calc R
C3 C 0.7141(5) 0.8747(2) 0.3336(2) 0.0229(8) Uani 1 1 d .
H3 H 0.6099 0.8314 0.3366 0.030 Uiso 1 1 calc R
C4 C 1.0799(5) 0.9183(3) 0.3454(3) 0.0236(8) Uani 1 1 d .
H4a H 1.0745 0.9473 0.2821 0.035 Uiso 1 1 calc R
H4b H 1.2124 0.8935 0.3581 0.035 Uiso 1 1 calc R
H4c H 1.0497 0.9639 0.3944 0.035 Uiso 1 1 calc R
C5 C 1.2613(5) 0.6775(2) 0.4057(2) 0.0222(8) Uani 1 1 d .
H5a H 1.4003 0.6582 0.4162 0.030 Uiso 1 1 calc R
H5b H 1.2364 0.7292 0.4497 0.030 Uiso 1 1 calc R
C6 C 1.1243(5) 0.5962(2) 0.4318(3) 0.0229(8) Uani 1 1 d .
H6a H 1.1469 0.5449 0.3871 0.030 Uiso 1 1 calc R
H6b H 1.1599 0.5748 0.4973 0.030 Uiso 1 1 calc R
C7 C 0.9023(5) 0.6219(2) 0.4273(3) 0.0208(7) Uani 1 1 d .
H7a H 0.8809 0.6732 0.4723 0.028 Uiso 1 1 calc R
H7b H 0.8256 0.5688 0.4501 0.028 Uiso 1 1 calc R
C8 C 1.0179(6) 0.6860(3) 0.0633(3) 0.0264(8) Uani 1 1 d .
H8a H 0.9791 0.6259 0.0877 0.040 Uiso 1 1 calc R
H8b H 1.1620 0.6915 0.0666 0.040 Uiso 1 1 calc R
H8c H 0.9711 0.6924 -0.0034 0.040 Uiso 1 1 calc R
C9 C 0.6277(5) 0.7790(3) 0.1159(3) 0.0268(8) Uani 1 1 d .
H9a H 0.5987 0.7829 0.0469 0.040 Uiso 1 1 calc R
H9b H 0.5693 0.8317 0.1481 0.040 Uiso 1 1 calc R
H9c H 0.5718 0.7222 0.1411 0.040 Uiso 1 1 calc R
C10 C 1.0136(5) 0.8927(2) 0.0999(3) 0.0239(8) Uani 1 1 d .
H10a H 1.1494 0.8979 0.1252 0.036 Uiso 1 1 calc R
H10b H 0.9344 0.9431 0.1248 0.036 Uiso 1 1 calc R
H10c H 1.0132 0.8957 0.0298 0.036 Uiso 1 1 calc R
O1 O 0.6701(4) 0.9550(2) 0.3185(2) 0.0439(8) Uani 1 1 d .
S1 S 1.22775(12) 0.71811(6) 0.28109(6) 0.01822(19) Uani 1 1 d .
S2 S 0.80321(12) 0.65549(5) 0.30778(6) 0.01789(19) Uani 1 1 d .
Si1 Si 0.90511(13) 0.77923(6) 0.13847(6) 0.0172(2) Uani 1 1 d .
C1' C 0.5405(5) 0.3295(2) 0.2331(2) 0.0173(7) Uani 1 1 d .
C2' C 0.5997(5) 0.3934(2) 0.3240(2) 0.0188(7) Uani 1 1 d .
H2' H 0.5796 0.4581 0.3020 0.025 Uiso 1 1 calc R
C3' C 0.8217(5) 0.3847(2) 0.3504(3) 0.0245(8) Uani 1 1 d .
H3' H 0.9129 0.3950 0.3011 0.033 Uiso 1 1 calc R
C4' C 0.4726(5) 0.3822(2) 0.4138(3) 0.0233(8) Uani 1 1 d .
H4a' H 0.4991 0.3223 0.4432 0.035 Uiso 1 1 calc R
H4b' H 0.3325 0.3865 0.3950 0.035 Uiso 1 1 calc R
H4c' H 0.5057 0.4309 0.4600 0.035 Uiso 1 1 calc R
C5' C 0.2616(5) 0.4642(2) 0.1608(3) 0.0216(7) Uani 1 1 d .
H5a' H 0.1232 0.4790 0.1423 0.029 Uiso 1 1 calc R
H5b' H 0.3001 0.5035 0.2160 0.029 Uiso 1 1 calc R
C6' C 0.3954(5) 0.4877(2) 0.0757(3) 0.0219(7) Uani 1 1 d .
H6a' H 0.3589 0.4474 0.0209 0.029 Uiso 1 1 calc R
H6b' H 0.3695 0.5518 0.0556 0.029 Uiso 1 1 calc R
C7' C 0.6182(5) 0.4767(2) 0.0987(2) 0.0199(7) Uani 1 1 d .
H7a' H 0.6545 0.5171 0.1534 0.026 Uiso 1 1 calc R
H7b' H 0.6925 0.4979 0.0428 0.026 Uiso 1 1 calc R
C8' C 0.4922(7) 0.1354(3) 0.1379(3) 0.0361(10) Uani 1 1 d .
H8a' H 0.5142 0.0693 0.1449 0.054 Uiso 1 1 calc R
H8b' H 0.5677 0.1584 0.0841 0.054 Uiso 1 1 calc R
H8c' H 0.3514 0.1470 0.1256 0.054 Uiso 1 1 calc R
C9' C 0.8474(5) 0.1715(3) 0.2768(3) 0.0344(9) Uani 1 1 d .
H9a' H 0.8703 0.1052 0.2749 0.052 Uiso 1 1 calc R
H9b' H 0.8858 0.1952 0.3403 0.052 Uiso 1 1 calc R
H9c' H 0.9262 0.2015 0.2281 0.052 Uiso 1 1 calc R
C10' C 0.4166(5) 0.1533(3) 0.3530(3) 0.0238(7) Uani 1 1 d .
H10a' H 0.2839 0.1794 0.3458 0.036 Uiso 1 1 calc R
H10b' H 0.4759 0.1723 0.4146 0.036 Uiso 1 1 calc R
H10c' H 0.4084 0.0862 0.3507 0.036 Uiso 1 1 calc R
O1' O 0.8878(4) 0.3656(2) 0.42945(18) 0.0363(7) Uani 1 1 d .
S1' S 0.27500(12) 0.34278(6) 0.19857(6) 0.01899(19) Uani 1 1 d .
S2' S 0.69648(12) 0.35781(6) 0.12858(6) 0.01783(18) Uani 1 1 d .
Si1' Si 0.57547(13) 0.19579(6) 0.25170(7) 0.0182(2) Uani 1 1 d .

loop_
_atom_site_aniso_label
_atom_site_aniso_U_11
_atom_site_aniso_U_22
_atom_site_aniso_U_33
_atom_site_aniso_U_23
_atom_site_aniso_U_13
_atom_site_aniso_U_12
C1 0.0175(18) 0.0133(17) 0.0205(17) 0.0006(13) 0.0028(13) 0.0005(12)
C2 0.0241(17) 0.0093(16) 0.0207(16) -0.0011(13) -0.0005(12) 0.0015(13)
C3 0.0261(19) 0.018(2) 0.0244(18) -0.0052(15) 0.0065(13) 0.0014(14)
C4 0.0249(19) 0.0146(17) 0.031(2) -0.0034(15) -0.0033(14) 0.0000(14)
C5 0.0209(18) 0.0214(19) 0.0240(18) 0.0024(14) -0.0039(13) 0.0023(14)
C6 0.0275(19) 0.0178(18) 0.0233(18) 0.0044(14) 0.0006(14) 0.0039(14)
C7 0.0260(19) 0.0123(17) 0.0242(18) 0.0042(13) 0.0024(13) -0.0017(13)
C8 0.036(2) 0.0191(19) 0.0237(18) -0.0034(15) 0.0014(14) 0.0031(16)
C9 0.0257(19) 0.030(2) 0.0248(18) 0.0066(16) -0.0024(14) -0.0017(16)
C10 0.0268(19) 0.020(2) 0.0250(19) 0.0043(14) 0.0034(14) -0.0003(15)
O1 0.0318(17) 0.0213(16) 0.079(2) 0.0022(15) 0.0062(14) 0.0076(12)
S1 0.0168(4) 0.0160(4) 0.0220(4) 0.0011(3) 0.0013(3) 0.0003(3)
S2 0.0195(4) 0.0123(4) 0.0219(4) 0.0006(3) 0.0011(3) -0.0028(3)
Si1 0.0187(5) 0.0137(5) 0.0193(4) 0.0007(4) 0.0008(3) 0.0000(4)
C1' 0.0119(16) 0.0182(18) 0.0216(16) 0.0014(13) -0.0010(12) -0.0001(13)
C2' 0.0254(18) 0.0130(17) 0.0182(17) -0.0007(13) 0.0044(13) 0.0003(14)
C3' 0.0244(19) 0.026(2) 0.0234(19) -0.0038(15) 0.0004(14) -0.0030(15)
C4' 0.0254(19) 0.0198(19) 0.0250(19) -0.0033(14) 0.0035(14) 0.0029(14)
C5' 0.0241(18) 0.0127(17) 0.0279(19) 0.0031(14) -0.0019(13) 0.0053(13)
C6' 0.029(2) 0.0116(18) 0.0255(18) 0.0019(14) 0.0009(14) 0.0009(14)
C7' 0.0296(19) 0.0093(16) 0.0208(17) 0.0018(13) 0.0010(13) -0.0011(13)
C8' 0.061(3) 0.018(2) 0.029(2) 0.0002(17) 0.0046(18) 0.0022(18)
C9' 0.0201(19) 0.021(2) 0.063(3) 0.0128(19) 0.0084(17) 0.0056(15)
C10' 0.0227(18) 0.0171(17) 0.0315(19) 0.0004(15) -0.0018(14) -0.0025(15)
O1' 0.0328(15) 0.0493(19) 0.0264(14) 0.0020(14) -0.0036(11) 0.0015(13)
S1' 0.0161(4) 0.0144(4) 0.0265(4) 0.0030(3) 0.0005(3) 0.0006(3)
S2' 0.0187(4) 0.0139(4) 0.0210(4) 0.0010(3) 0.0028(3) 0.0008(3)
Si1' 0.0188(5) 0.0114(4) 0.0245(5) 0.0009(4) 0.0022(3) 0.0013(4)

loop_
_atom_type_symbol
_atom_type_description
_atom_type_scat_dispersion_real
_atom_type_scat_dispersion_imag
_atom_type_scat_source
C C 0.0033 0.0016 'International Tables Vol C Tables 4.2.6.8 and 6.1.1.4'
H H 0.0000 0.0000 'International Tables Vol C Tables 4.2.6.8 and 6.1.1.4'
O O 0.0106 0.0060 'International Tables Vol C Tables 4.2.6.8 and 6.1.1.4'
S S 0.1246 0.1234 'International Tables Vol C Tables 4.2.6.8 and 6.1.1.4'
Si Si 0.0817 0.0704 'International Tables Vol C Tables 4.2.6.8 and 6.1.1.4'

loop_
_geom_angle_atom_site_label_1
_geom_angle_atom_site_label_2
_geom_angle_atom_site_label_3
_geom_angle
C2 C1 S1 111.8(2)
C2 C1 S2 109.3(2)
S1 C1 S2 109.58(17)
C2 C1 Si1 115.6(2)
S1 C1 Si1 105.22(16)
S2 C1 Si1 105.09(16)
C3 C2 C4 111.9(3)
C3 C2 C1 110.2(3)
C4 C2 C1 115.2(3)
O1 C3 C2 124.5(3)
C6 C5 S1 114.0(2)
C7 C6 C5 113.1(3)
C6 C7 S2 115.4(2)
C5 S1 C1 102.86(15)
C7 S2 C1 102.56(15)
C8 Si1 C10 107.67(17)
C8 Si1 C9 108.69(17)
C10 Si1 C9 110.21(17)
C8 Si1 C1 109.37(15)
C10 Si1 C1 111.10(15)
C9 Si1 C1 109.75(15)
C2' C1' S1' 111.1(2)
C2' C1' S2' 110.6(2)
S1' C1' S2' 109.81(16)
C2' C1' Si1' 116.0(2)
S1' C1' Si1' 104.36(16)
S2' C1' Si1' 104.55(16)
C3' C2' C4' 111.0(3)
C3' C2' C1' 111.0(3)
C4' C2' C1' 116.3(3)
O1' C3' C2' 124.6(3)
C6' C5' S1' 113.9(2)
C7' C6' C5' 114.0(3)
C6' C7' S2' 114.5(2)
C5' S1' C1' 102.30(16)
C7' S2' C1' 102.52(16)
C8' Si1' C9' 109.5(2)
C8' Si1' C10' 108.10(18)
C9' Si1' C10' 111.58(17)
C8' Si1' C1' 108.47(16)
C9' Si1' C1' 108.67(16)
C10' Si1' C1' 110.48(15)

loop_
_geom_bond_atom_site_label_1
_geom_bond_atom_site_label_2
_geom_bond_distance
C1 C2 1.586(4)
C1 S1 1.817(3)
C1 S2 1.844(3)
C1 Si1 1.943(3)
C2 C3 1.505(5)
C2 C4 1.523(5)
C3 O1 1.201(4)
C5 C6 1.524(5)
C5 S1 1.809(3)
C6 C7 1.519(5)
C7 S2 1.810(3)
C8 Si1 1.854(4)
C9 Si1 1.860(3)
C10 Si1 1.856(3)
C1' C2' 1.584(4)
C1' S1' 1.822(3)
C1' S2' 1.834(3)
C1' Si1' 1.940(3)
C2' C3' 1.514(5)
C2' C4' 1.518(5)
C3' O1' 1.188(4)
C5' C6' 1.522(5)
C5' S1' 1.812(3)
C6' C7' 1.513(5)
C7' S2' 1.820(3)
C8' Si1' 1.852(4)
C9' Si1' 1.862(4)
C10' Si1' 1.867(4)
